data_7229972
loop_
_publ_author_name
'Dankhoff, Katja'
'Weber, Birgit'

_publ_section_title
;
 Novel Cu(ii) complexes with NNO-Schiff base-like ligands -- structures
 and magnetic properties
;
_journal_issue 6
_journal_name_full CrystEngComm
_journal_page_first 818
_journal_paper_doi 10.1039/C7CE02007D
_journal_volume 20
_journal_year 2018
_chemical_formula_moiety 'C18 H17 Cl Cu N2 O3'
_chemical_formula_sum 'C18 H17 Cl Cu N2 O3'
_chemical_formula_weight 408.32
_chemical_name_common '[CuL30fCl]'
_space_group_crystal_system monoclinic
_space_group_IT_number 9
_space_group_name_Hall 'C -2yc'
_space_group_name_H-M_alt 'C 1 c 1'
_symmetry_space_group_name_Hall 'C -2yc'
_symmetry_space_group_name_H-M 'C 1 c 1'
_atom_sites_solution_hydrogens geom
_atom_sites_solution_primary direct
_atom_sites_solution_secondary difmap
_audit_creation_date 2017-07-27
_audit_creation_method SHELXL-2014/7
_audit_update_record
;
2018-01-11 deposited with the CCDC.
2018-01-15 downloaded from the CCDC.
;
_cell_angle_alpha 90
_cell_angle_beta 115.017(4)
_cell_angle_gamma 90
_cell_formula_units_Z 4
_cell_length_a 12.9059(7)
_cell_length_b 18.9389(13)
_cell_length_c 7.6909(4)
_cell_measurement_reflns_used 7730
_cell_measurement_temperature 133(2)
_cell_measurement_theta_max 28.22
_cell_measurement_theta_min 2.05
_cell_volume 1703.48(18)
_computing_cell_refinement X-AREA-STOE
_computing_data_collection X-AREA-STOE
_computing_data_reduction X-AREA-STOE
_computing_molecular_graphics ORTEP-III
_computing_publication_material PLATON
_computing_structure_refinement 'SHELXL-2014 (Sheldrick, 2014)'
_computing_structure_solution SIR97
_diffrn_ambient_temperature 133(2)
_diffrn_detector_area_resol_mean 9
_diffrn_measured_fraction_theta_full 0.982
_diffrn_measured_fraction_theta_max 0.928
_diffrn_measurement_device_type STOE-STADIVARI
_diffrn_measurement_method omega-scan
_diffrn_radiation_type MoK\a
_diffrn_radiation_wavelength 0.71073
_diffrn_reflns_av_R_equivalents 0.0354
_diffrn_reflns_av_unetI/netI 0.0333
_diffrn_reflns_Laue_measured_fraction_full 0.982
_diffrn_reflns_Laue_measured_fraction_max 0.928
_diffrn_reflns_limit_h_max 13
_diffrn_reflns_limit_h_min -16
_diffrn_reflns_limit_k_max 24
_diffrn_reflns_limit_k_min -18
_diffrn_reflns_limit_l_max 10
_diffrn_reflns_limit_l_min -4
_diffrn_reflns_number 5729
_diffrn_reflns_point_group_measured_fraction_full 0.659
_diffrn_reflns_point_group_measured_fraction_max 0.603
_diffrn_reflns_theta_full 25.242
_diffrn_reflns_theta_max 28.084
_diffrn_reflns_theta_min 2.047
_diffrn_source 'fine-focus sealed tube'
_exptl_absorpt_coefficient_mu 1.459
_exptl_absorpt_correction_type none
_exptl_crystal_colour green
_exptl_crystal_density_diffrn 1.592
_exptl_crystal_density_method 'not measured'
_exptl_crystal_description block
_exptl_crystal_F_000 836
_exptl_crystal_size_max 0.142
_exptl_crystal_size_mid 0.110
_exptl_crystal_size_min 0.090
_refine_diff_density_max 0.333
_refine_diff_density_min -0.318
_refine_diff_density_rms 0.061
_refine_ls_abs_structure_details
;
 Classical Flack method preferred over Parsons because s.u. lower.
;
_refine_ls_abs_structure_Flack 0.010(12)
_refine_ls_extinction_method none
_refine_ls_goodness_of_fit_ref 1.034
_refine_ls_hydrogen_treatment constr
_refine_ls_matrix_type full
_refine_ls_number_parameters 226
_refine_ls_number_reflns 2498
_refine_ls_number_restraints 2
_refine_ls_restrained_S_all 1.033
_refine_ls_R_factor_all 0.0260
_refine_ls_R_factor_gt 0.0240
_refine_ls_shift/su_max 0.000
_refine_ls_shift/su_mean 0.000
_refine_ls_structure_factor_coef Fsqd
_refine_ls_weighting_details 'w=1/[\s^2^(Fo^2^)+(0.0320P)^2^] where P=(Fo^2^+2Fc^2^)/3'
_refine_ls_weighting_scheme calc
_refine_ls_wR_factor_gt 0.0544
_refine_ls_wR_factor_ref 0.0552
_reflns_number_gt 2368
_reflns_number_total 2498
_reflns_threshold_expression 'I > 2\s(I)'
_cod_data_source_file c7ce02007d2.cif
_cod_data_source_block cl070
_cod_depositor_comments 'Adding full bibliography for 7229962--7229987.cif.'
_cod_original_cell_volume 1703.47(18)
_cod_database_code 7229972
_shelx_space_group_comment
;
The symmetry employed for this shelxl refinement is uniquely defined
by the following loop, which should always be used as a source of
symmetry information in preference to the above space-group names.
They are only intended as comments.
;

loop_
_space_group_symop_operation_xyz
'x, y, z'
'x, -y, z+1/2'
'x+1/2, y+1/2, z'
'x+1/2, -y+1/2, z+1/2'

loop_
_atom_site_label
_atom_site_type_symbol
_atom_site_fract_x
_atom_site_fract_y
_atom_site_fract_z
_atom_site_U_iso_or_equiv
_atom_site_adp_type
_atom_site_occupancy
_atom_site_site_symmetry_order
_atom_site_calc_flag
_atom_site_refinement_flags_posn
_atom_site_refinement_flags_adp
C1 C -0.0101(3) 0.1463(2) 0.2613(5) 0.0257(7) Uani 1 1 d . .
H1 H -0.0563 0.1122 0.1713 0.031 Uiso 1 1 calc R U
C2 C -0.0357(3) 0.21729(19) 0.2237(5) 0.0298(7) Uani 1 1 d . .
H2 H -0.0986 0.2318 0.1096 0.036 Uiso 1 1 calc R U
C3 C 0.0318(3) 0.26661(17) 0.3548(5) 0.0284(7) Uani 1 1 d . .
H3 H 0.0153 0.3155 0.3325 0.034 Uiso 1 1 calc R U
C4 C 0.1232(4) 0.24427(15) 0.5184(6) 0.0260(7) Uani 1 1 d . .
H4 H 0.1714 0.2775 0.6089 0.031 Uiso 1 1 calc R U
C5 C 0.1439(3) 0.17223(16) 0.5488(4) 0.0214(7) Uani 1 1 d . .
C6 C 0.2368(3) 0.14462(17) 0.7281(6) 0.0280(8) Uani 1 1 d . .
H6A H 0.3082 0.1711 0.7564 0.034 Uiso 1 1 calc R U
H6B H 0.2158 0.1513 0.8368 0.034 Uiso 1 1 calc R U
C7 C 0.3482(3) 0.04173(16) 0.8295(4) 0.0194(6) Uani 1 1 d . .
H7 H 0.4029 0.0731 0.9171 0.023 Uiso 1 1 calc R U
C8 C 0.3778(3) -0.03191(15) 0.8484(5) 0.0192(6) Uani 1 1 d . .
C9 C 0.3012(3) -0.08231(15) 0.7266(5) 0.0187(6) Uani 1 1 d . .
C10 C 0.3273(3) -0.16013(15) 0.7316(4) 0.0192(6) Uani 1 1 d . .
C11 C 0.2355(3) -0.20650(16) 0.6892(5) 0.0219(6) Uani 1 1 d . .
H11 H 0.1623 -0.1883 0.6667 0.026 Uiso 1 1 calc R U
C12 C 0.2503(3) -0.27902(16) 0.6797(5) 0.0264(7) Uani 1 1 d . .
H12 H 0.1876 -0.3101 0.6528 0.032 Uiso 1 1 calc R U
C13 C 0.3561(3) -0.30576(18) 0.7095(5) 0.0283(7) Uani 1 1 d . .
H13 H 0.3666 -0.3552 0.7045 0.034 Uiso 1 1 calc R U
C14 C 0.4465(3) -0.26016(17) 0.7467(5) 0.0274(7) Uani 1 1 d . .
H14 H 0.5189 -0.2786 0.7652 0.033 Uiso 1 1 calc R U
C15 C 0.4332(3) -0.18757(17) 0.7574(5) 0.0231(7) Uani 1 1 d . .
H15 H 0.4960 -0.1568 0.7822 0.028 Uiso 1 1 calc R U
C16 C 0.4853(3) -0.05075(17) 1.0126(5) 0.0210(6) Uani 1 1 d . .
C17 C 0.6698(3) -0.00823(19) 1.2260(5) 0.0270(7) Uani 1 1 d . .
H17A H 0.7162 -0.0419 1.1905 0.032 Uiso 1 1 calc R U
H17B H 0.6579 -0.0282 1.3352 0.032 Uiso 1 1 calc R U
C18 C 0.7297(3) 0.0619(2) 1.2806(6) 0.0350(8) Uani 1 1 d . .
H18A H 0.7359 0.0827 1.1687 0.053 Uiso 1 1 calc R U
H18B H 0.8064 0.0551 1.3835 0.053 Uiso 1 1 calc R U
H18C H 0.6859 0.0936 1.3250 0.053 Uiso 1 1 calc R U
Cl1 Cl 0.00423(6) -0.02642(4) 0.22668(10) 0.02319(16) Uani 1 1 d . .
Cu1 Cu 0.12938(3) 0.02330(2) 0.50171(3) 0.01771(9) Uani 1 1 d . .
N1 N 0.0786(2) 0.12427(13) 0.4222(4) 0.0194(5) Uani 1 1 d . .
N2 N 0.2553(2) 0.06956(13) 0.7064(4) 0.0184(5) Uani 1 1 d . .
O1 O 0.20319(19) -0.06710(11) 0.5957(3) 0.0219(5) Uani 1 1 d . .
O2 O 0.5077(2) -0.10594(12) 1.0981(3) 0.0315(6) Uani 1 1 d . .
O3 O 0.5611(2) 0.00385(12) 1.0647(3) 0.0248(5) Uani 1 1 d . .

loop_
_atom_site_aniso_label
_atom_site_aniso_U_11
_atom_site_aniso_U_22
_atom_site_aniso_U_33
_atom_site_aniso_U_23
_atom_site_aniso_U_13
_atom_site_aniso_U_12
C1 0.0231(17) 0.0278(17) 0.0243(17) 0.0024(14) 0.0082(15) 0.0031(13)
C2 0.0292(18) 0.0317(17) 0.0282(18) 0.0120(14) 0.0118(15) 0.0116(13)
C3 0.0342(19) 0.0213(15) 0.0366(19) 0.0111(14) 0.0217(16) 0.0090(13)
C4 0.0322(16) 0.0174(12) 0.0316(18) 0.0035(16) 0.0165(14) 0.0024(15)
C5 0.0196(16) 0.0188(13) 0.027(2) 0.0025(11) 0.0106(15) 0.0008(11)
C6 0.0293(19) 0.0132(14) 0.0332(19) -0.0021(14) 0.0051(16) 0.0014(12)
C7 0.0209(15) 0.0154(13) 0.0201(16) 0.0005(11) 0.0069(13) -0.0037(10)
C8 0.0195(14) 0.0161(14) 0.0215(15) 0.0049(11) 0.0082(12) 0.0029(10)
C9 0.0209(14) 0.0159(13) 0.0216(15) 0.0043(12) 0.0112(12) 0.0024(10)
C10 0.0224(15) 0.0150(13) 0.0194(14) 0.0021(11) 0.0080(12) 0.0033(10)
C11 0.0208(15) 0.0188(14) 0.0256(17) -0.0005(12) 0.0094(13) 0.0004(11)
C12 0.0318(17) 0.0163(14) 0.0295(17) -0.0040(13) 0.0113(15) -0.0029(12)
C13 0.0369(19) 0.0186(14) 0.0266(17) -0.0038(13) 0.0107(15) 0.0043(13)
C14 0.0315(18) 0.0267(16) 0.0270(17) 0.0027(14) 0.0151(15) 0.0121(13)
C15 0.0228(16) 0.0206(14) 0.0269(16) 0.0028(13) 0.0116(14) 0.0018(11)
C16 0.0224(14) 0.0191(14) 0.0199(14) 0.0010(12) 0.0074(12) 0.0014(11)
C17 0.0218(16) 0.0311(17) 0.0206(16) 0.0016(13) 0.0017(13) 0.0037(12)
C18 0.0248(18) 0.0366(19) 0.033(2) -0.0036(16) 0.0019(16) -0.0013(14)
Cl1 0.0202(4) 0.0232(4) 0.0223(4) -0.0039(3) 0.0053(3) -0.0020(3)
Cu1 0.01657(16) 0.01369(14) 0.01922(17) 0.00072(18) 0.00404(12) -0.00006(17)
N1 0.0184(13) 0.0186(12) 0.0201(13) 0.0026(11) 0.0070(11) 0.0018(10)
N2 0.0185(12) 0.0139(11) 0.0208(13) 0.0006(10) 0.0064(11) -0.0010(9)
O1 0.0202(11) 0.0148(9) 0.0264(11) 0.0004(9) 0.0058(9) 0.0009(8)
O2 0.0378(14) 0.0200(11) 0.0251(13) 0.0069(10) 0.0020(11) 0.0028(9)
O3 0.0199(11) 0.0237(10) 0.0245(13) 0.0056(9) 0.0033(11) 0.0007(8)

loop_
_atom_type_symbol
_atom_type_description
_atom_type_scat_dispersion_real
_atom_type_scat_dispersion_imag
_atom_type_scat_source
C C 0.0033 0.0016 'International Tables Vol C Tables 4.2.6.8 and 6.1.1.4'
H H 0.0000 0.0000 'International Tables Vol C Tables 4.2.6.8 and 6.1.1.4'
Cl Cl 0.1484 0.1585 'International Tables Vol C Tables 4.2.6.8 and 6.1.1.4'
Cu Cu 0.3201 1.2651 'International Tables Vol C Tables 4.2.6.8 and 6.1.1.4'
N N 0.0061 0.0033 'International Tables Vol C Tables 4.2.6.8 and 6.1.1.4'
O O 0.0106 0.0060 'International Tables Vol C Tables 4.2.6.8 and 6.1.1.4'

loop_
_geom_angle_atom_site_label_1
_geom_angle_atom_site_label_2
_geom_angle_atom_site_label_3
_geom_angle
N1 C1 C2 121.8(3)
N1 C1 H1 119.1
C2 C1 H1 119.1
C3 C2 C1 118.9(3)
C3 C2 H2 120.5
C1 C2 H2 120.5
C4 C3 C2 119.4(3)
C4 C3 H3 120.3
C2 C3 H3 120.3
C3 C4 C5 118.9(3)
C3 C4 H4 120.5
C5 C4 H4 120.5
N1 C5 C4 121.8(3)
N1 C5 C6 116.7(3)
C4 C5 C6 121.5(3)
N2 C6 C5 110.0(3)
N2 C6 H6A 109.7
C5 C6 H6A 109.7
N2 C6 H6B 109.7
C5 C6 H6B 109.7
H6A C6 H6B 108.2
N2 C7 C8 126.7(3)
N2 C7 H7 116.6
C8 C7 H7 116.6
C9 C8 C7 120.6(3)
C9 C8 C16 123.3(3)
C7 C8 C16 115.8(3)
O1 C9 C8 123.8(3)
O1 C9 C10 112.2(3)
C8 C9 C10 124.0(3)
C15 C10 C11 118.8(3)
C15 C10 C9 124.2(3)
C11 C10 C9 116.7(3)
C12 C11 C10 120.7(3)
C12 C11 H11 119.7
C10 C11 H11 119.7
C13 C12 C11 120.0(3)
C13 C12 H12 120.0
C11 C12 H12 120.0
C14 C13 C12 119.6(3)
C14 C13 H13 120.2
C12 C13 H13 120.2
C13 C14 C15 121.0(3)
C13 C14 H14 119.5
C15 C14 H14 119.5
C14 C15 C10 119.8(3)
C14 C15 H15 120.1
C10 C15 H15 120.1
O2 C16 O3 121.5(3)
O2 C16 C8 127.0(3)
O3 C16 C8 111.5(3)
O3 C17 C18 107.3(3)
O3 C17 H17A 110.3
C18 C17 H17A 110.3
O3 C17 H17B 110.3
C18 C17 H17B 110.3
H17A C17 H17B 108.5
C17 C18 H18A 109.5
C17 C18 H18B 109.5
H18A C18 H18B 109.5
C17 C18 H18C 109.5
H18A C18 H18C 109.5
H18B C18 H18C 109.5
N2 Cu1 O1 89.16(10)
N2 Cu1 N1 82.60(10)
O1 Cu1 N1 170.63(10)
N2 Cu1 Cl1 167.78(8)
O1 Cu1 Cl1 91.43(7)
N1 Cu1 Cl1 95.68(8)
C5 N1 C1 119.2(3)
C5 N1 Cu1 113.4(2)
C1 N1 Cu1 127.5(2)
C7 N2 C6 117.5(3)
C7 N2 Cu1 128.0(2)
C6 N2 Cu1 114.4(2)
C9 O1 Cu1 131.32(19)
C16 O3 C17 116.6(3)

loop_
_geom_bond_atom_site_label_1
_geom_bond_atom_site_label_2
_geom_bond_distance
C1 N1 1.348(4)
C1 C2 1.386(5)
C1 H1 0.9500
C2 C3 1.380(5)
C2 H2 0.9500
C3 C4 1.378(6)
C3 H3 0.9500
C4 C5 1.391(4)
C4 H4 0.9500
C5 N1 1.338(4)
C5 C6 1.488(5)
C6 N2 1.463(4)
C6 H6A 0.9900
C6 H6B 0.9900
C7 N2 1.285(4)
C7 C8 1.437(4)
C7 H7 0.9500
C8 C9 1.408(4)
C8 C16 1.471(4)
C9 O1 1.273(4)
C9 C10 1.509(4)
C10 C15 1.395(4)
C10 C11 1.399(4)
C11 C12 1.393(4)
C11 H11 0.9500
C12 C13 1.382(5)
C12 H12 0.9500
C13 C14 1.381(5)
C13 H13 0.9500
C14 C15 1.392(4)
C14 H14 0.9500
C15 H15 0.9500
C16 O2 1.203(4)
C16 O3 1.363(4)
C17 O3 1.445(4)
C17 C18 1.505(5)
C17 H17A 0.9900
C17 H17B 0.9900
C18 H18A 0.9800
C18 H18B 0.9800
C18 H18C 0.9800
Cl1 Cu1 2.2539(7)
Cu1 N2 1.930(3)
Cu1 O1 1.944(2)
Cu1 N1 2.030(2)

loop_
_geom_torsion_atom_site_label_1
_geom_torsion_atom_site_label_2
_geom_torsion_atom_site_label_3
_geom_torsion_atom_site_label_4
_geom_torsion
N1 C1 C2 C3 0.1(5)
C1 C2 C3 C4 0.6(5)
C2 C3 C4 C5 -1.2(6)
C3 C4 C5 N1 1.2(6)
C3 C4 C5 C6 -176.2(4)
N1 C5 C6 N2 14.3(5)
C4 C5 C6 N2 -168.2(3)
N2 C7 C8 C9 -1.0(5)
N2 C7 C8 C16 -174.7(3)
C7 C8 C9 O1 -0.3(5)
C16 C8 C9 O1 173.0(3)
C7 C8 C9 C10 177.5(3)
C16 C8 C9 C10 -9.2(5)
O1 C9 C10 C15 138.2(3)
C8 C9 C10 C15 -39.9(5)
O1 C9 C10 C11 -35.6(4)
C8 C9 C10 C11 146.4(3)
C15 C10 C11 C12 2.3(5)
C9 C10 C11 C12 176.4(3)
C10 C11 C12 C13 -0.9(5)
C11 C12 C13 C14 -0.7(5)
C12 C13 C14 C15 0.9(6)
C13 C14 C15 C10 0.4(5)
C11 C10 C15 C14 -2.0(5)
C9 C10 C15 C14 -175.6(3)
C9 C8 C16 O2 -22.6(5)
C7 C8 C16 O2 150.9(3)
C9 C8 C16 O3 158.5(3)
C7 C8 C16 O3 -27.9(4)
C4 C5 N1 C1 -0.4(5)
C6 C5 N1 C1 177.0(3)
C4 C5 N1 Cu1 179.3(3)
C6 C5 N1 Cu1 -3.2(4)
C2 C1 N1 C5 -0.2(5)
C2 C1 N1 Cu1 -179.9(3)
C8 C7 N2 C6 172.5(3)
C8 C7 N2 Cu1 -2.9(5)
C5 C6 N2 C7 164.7(3)
C5 C6 N2 Cu1 -19.2(4)
C8 C9 O1 Cu1 5.5(5)
C10 C9 O1 Cu1 -172.5(2)
O2 C16 O3 C17 0.5(5)
C8 C16 O3 C17 179.5(3)
C18 C17 O3 C16 -169.5(3)
